data_2018388
loop_
_publ_author_name
'Gerhardt, Valeska'
'Tutughamiarso, Maya'
'Bolte, Michael'

_publ_section_title
;
 Conformational studies of hydantoin-5-acetic acid and orotic acid
;
_journal_coeditor_code SK3419
_journal_issue 2
_journal_name_full 'Acta Crystallographica Section C'
_journal_page_first o92
_journal_page_last o98
_journal_paper_doi 10.1107/S0108270112001151
_journal_volume 68
_journal_year 2012
_chemical_formula_iupac 'C5 H4 N2 O4 , C2 H6 O S'
_chemical_formula_moiety 'C5 H4 N2 O4, C2 H6 O S'
_chemical_formula_sum 'C7 H10 N2 O5 S'
_chemical_formula_weight 234.23
_chemical_name_common
;
orotic acid dimethyl sulfoxide monosolvate
;
_chemical_name_systematic
;
2,6-dioxo-1,2,3,6-tetrahydropyrimidine-4-carboxylic acid
dimethyl sulfoxide monosolvate
;
_space_group_IT_number 14
_symmetry_cell_setting monoclinic
_symmetry_space_group_name_Hall '-P 2ybc'
_symmetry_space_group_name_H-M 'P 1 21/c 1'
_atom_sites_solution_hydrogens geom
_atom_sites_solution_primary direct
_atom_sites_solution_secondary difmap
_audit_creation_method SHELXL97
_cell_angle_alpha 90.00
_cell_angle_beta 97.447(6)
_cell_angle_gamma 90.00
_cell_formula_units_Z 4
_cell_length_a 9.3710(6)
_cell_length_b 5.9752(3)
_cell_length_c 17.8433(13)
_cell_measurement_reflns_used 9844
_cell_measurement_temperature 173(2)
_cell_measurement_theta_max 25.945
_cell_measurement_theta_min 3.375
_cell_volume 990.68(11)
_computing_cell_refinement 'X-AREA (Stoe & Cie, 2001)'
_computing_data_collection 'X-AREA (Stoe & Cie, 2001)'
_computing_data_reduction 'X-AREA (Stoe & Cie, 2001)'
_computing_molecular_graphics
;
Mercury (Macrae <i>et al.</i>, 2008) and XP (Sheldrick, 2008)
;
_computing_publication_material 'publCIF (Westrip, 2010)'
_computing_structure_refinement 'SHELXL97 (Sheldrick, 2008)'
_computing_structure_solution 'SHELXS97 (Sheldrick, 2008)'
_diffrn_ambient_temperature 173(2)
_diffrn_measured_fraction_theta_full 0.998
_diffrn_measured_fraction_theta_max 0.993
_diffrn_measurement_device_type 'Stoe IPDS II two-circle'
_diffrn_measurement_method \w
_diffrn_radiation_monochromator graphite
_diffrn_radiation_source 'fine-focus sealed tube'
_diffrn_radiation_type MoK\a
_diffrn_radiation_wavelength 0.71073
_diffrn_reflns_av_R_equivalents 0.0764
_diffrn_reflns_av_sigmaI/netI 0.0454
_diffrn_reflns_limit_h_max 11
_diffrn_reflns_limit_h_min -11
_diffrn_reflns_limit_k_max 7
_diffrn_reflns_limit_k_min -7
_diffrn_reflns_limit_l_max 21
_diffrn_reflns_limit_l_min -21
_diffrn_reflns_number 18676
_diffrn_reflns_theta_full 25.00
_diffrn_reflns_theta_max 25.64
_diffrn_reflns_theta_min 3.38
_diffrn_standards_number 0
_exptl_absorpt_coefficient_mu 0.331
_exptl_absorpt_correction_T_max 0.9367
_exptl_absorpt_correction_T_min 0.8929
_exptl_absorpt_correction_type multi-scan
_exptl_absorpt_process_details '(MULABS; Blessing, 1995; Spek, 2009)'
_exptl_crystal_colour colourless
_exptl_crystal_density_diffrn 1.570
_exptl_crystal_density_method 'not measured'
_exptl_crystal_description block
_exptl_crystal_F_000 488
_exptl_crystal_size_max 0.35
_exptl_crystal_size_mid 0.25
_exptl_crystal_size_min 0.20
_refine_diff_density_max 0.168
_refine_diff_density_min -0.316
_refine_ls_extinction_method none
_refine_ls_goodness_of_fit_ref 0.909
_refine_ls_hydrogen_treatment mixed
_refine_ls_matrix_type full
_refine_ls_number_parameters 150
_refine_ls_number_reflns 1865
_refine_ls_number_restraints 0
_refine_ls_restrained_S_all 0.909
_refine_ls_R_factor_all 0.0539
_refine_ls_R_factor_gt 0.0321
_refine_ls_shift/su_max 0.000
_refine_ls_shift/su_mean 0.000
_refine_ls_structure_factor_coef Fsqd
_refine_ls_weighting_details 'calc w = 1/[\s^2^(Fo^2^)+(0.0406P)^2^] where P=(Fo^2^+2Fc^2^)/3'
_refine_ls_weighting_scheme calc
_refine_ls_wR_factor_gt 0.0672
_refine_ls_wR_factor_ref 0.0715
_reflns_number_gt 1383
_reflns_number_total 1865
_reflns_threshold_expression I>2\s(I)
_cod_data_source_file sk3419.cif
_cod_data_source_block IIa
_cod_original_sg_symbol_H-M 'P 21/c'
_cod_database_code 2018388
_cod_database_fobs_code 2018388

loop_
_symmetry_equiv_pos_as_xyz
'x, y, z'
'-x, y+1/2, -z+1/2'
'-x, -y, -z'
'x, -y-1/2, z-1/2'

loop_
_atom_site_type_symbol
_atom_site_label
_atom_site_fract_x
_atom_site_fract_y
_atom_site_fract_z
_atom_site_U_iso_or_equiv
_atom_site_adp_type
_atom_site_calc_flag
_atom_site_refinement_flags
_atom_site_occupancy
_atom_site_symmetry_multiplicity
N N1 0.89572(19) -0.2416(3) 0.51608(8) 0.0217(4) Uani d . 1 1
H H1 0.960(3) -0.319(4) 0.5367(13) 0.038(7) Uiso d . 1 1
C C2 0.8290(2) -0.3166(3) 0.44711(10) 0.0226(4) Uani d . 1 1
O O21 0.86777(16) -0.4924(2) 0.41954(7) 0.0319(4) Uani d . 1 1
C C3 0.7156(2) -0.1743(3) 0.41215(10) 0.0233(4) Uani d . 1 1
H H3 0.6658 -0.2119 0.3640 0.028 Uiso calc R 1 1
C C4 0.68033(19) 0.0119(3) 0.44777(9) 0.0195(4) Uani d . 1 1
C C41 0.5632(2) 0.1634(3) 0.41131(10) 0.0211(4) Uani d . 1 1
O O42 0.50315(17) 0.1265(3) 0.34854(8) 0.0407(4) Uani d . 1 1
O O43 0.53739(16) 0.3326(2) 0.45316(7) 0.0321(4) Uani d . 1 1
H H43 0.465(3) 0.428(5) 0.4243(15) 0.062(8) Uiso d . 1 1
N N5 0.74985(17) 0.0713(3) 0.51739(8) 0.0212(3) Uani d . 1 1
H H5 0.720(3) 0.201(4) 0.5416(13) 0.043(7) Uiso d . 1 1
C C6 0.86277(19) -0.0504(3) 0.55333(9) 0.0199(4) Uani d . 1 1
O O61 0.92976(15) 0.0044(2) 0.61383(7) 0.0271(3) Uani d . 1 1
C C1X 0.1119(3) 0.4769(4) 0.29052(12) 0.0419(6) Uani d . 1 1
H H1X1 0.1014 0.3275 0.3117 0.063 Uiso calc R 1 1
H H1X2 0.0711 0.4776 0.2371 0.063 Uiso calc R 1 1
H H1X3 0.0610 0.5864 0.3182 0.063 Uiso calc R 1 1
S S2X 0.29746(6) 0.54840(9) 0.29868(3) 0.03026(15) Uani d . 1 1
O O21X 0.34198(15) 0.5853(2) 0.38341(7) 0.0321(4) Uani d . 1 1
C C3X 0.2768(2) 0.8194(4) 0.25787(11) 0.0320(5) Uani d . 1 1
H H3X1 0.2198 0.9128 0.2879 0.048 Uiso calc R 1 1
H H3X2 0.2276 0.8075 0.2061 0.048 Uiso calc R 1 1
H H3X3 0.3718 0.8873 0.2570 0.048 Uiso calc R 1 1

loop_
_atom_site_aniso_label
_atom_site_aniso_U_11
_atom_site_aniso_U_22
_atom_site_aniso_U_33
_atom_site_aniso_U_12
_atom_site_aniso_U_13
_atom_site_aniso_U_23
N1 0.0236(9) 0.0208(8) 0.0195(8) 0.0085(7) -0.0023(7) -0.0004(6)
C2 0.0247(10) 0.0212(10) 0.0212(9) 0.0041(8) -0.0002(8) -0.0013(8)
O21 0.0368(8) 0.0266(8) 0.0293(7) 0.0146(6) -0.0073(6) -0.0092(6)
C3 0.0244(10) 0.0240(11) 0.0201(9) 0.0031(8) -0.0030(7) -0.0015(7)
C4 0.0187(9) 0.0202(11) 0.0195(8) 0.0016(7) 0.0021(7) 0.0019(7)
C41 0.0196(10) 0.0210(10) 0.0223(9) 0.0023(8) 0.0010(7) 0.0014(7)
O42 0.0487(10) 0.0369(9) 0.0304(8) 0.0162(7) -0.0183(7) -0.0087(7)
O43 0.0352(9) 0.0357(9) 0.0227(7) 0.0210(7) -0.0069(6) -0.0067(6)
N5 0.0224(9) 0.0208(9) 0.0195(7) 0.0057(7) -0.0007(6) -0.0006(7)
C6 0.0219(10) 0.0191(9) 0.0187(9) 0.0041(8) 0.0021(7) 0.0024(8)
O61 0.0317(8) 0.0263(8) 0.0208(6) 0.0051(6) -0.0058(5) -0.0038(5)
C1X 0.0525(15) 0.0376(14) 0.0309(11) -0.0141(11) -0.0122(10) 0.0080(10)
S2X 0.0388(3) 0.0310(3) 0.0189(2) 0.0155(2) -0.00447(19) -0.0020(2)
O21X 0.0366(9) 0.0380(9) 0.0186(7) 0.0187(7) -0.0083(6) -0.0033(6)
C3X 0.0335(12) 0.0346(12) 0.0264(10) 0.0003(10) -0.0012(9) 0.0037(9)

loop_
_atom_type_symbol
_atom_type_description
_atom_type_scat_dispersion_real
_atom_type_scat_dispersion_imag
_atom_type_scat_source
C C 0.0033 0.0016 'International Tables Vol C Tables 4.2.6.8 and 6.1.1.4'
H H 0.0000 0.0000 'International Tables Vol C Tables 4.2.6.8 and 6.1.1.4'
N N 0.0061 0.0033 'International Tables Vol C Tables 4.2.6.8 and 6.1.1.4'
O O 0.0106 0.0060 'International Tables Vol C Tables 4.2.6.8 and 6.1.1.4'
S S 0.1246 0.1234 'International Tables Vol C Tables 4.2.6.8 and 6.1.1.4'

loop_
_geom_angle_atom_site_label_1
_geom_angle_atom_site_label_2
_geom_angle_atom_site_label_3
_geom_angle
C6 N1 C2 126.55(16)
C6 N1 H1 116.9(17)
C2 N1 H1 116.5(17)
O21 C2 N1 120.57(17)
O21 C2 C3 124.69(16)
N1 C2 C3 114.74(16)
C4 C3 C2 119.84(16)
C4 C3 H3 120.1
C2 C3 H3 120.1
C3 C4 N5 121.67(16)
C3 C4 C41 120.30(16)
N5 C4 C41 118.03(15)
O42 C41 O43 125.26(17)
O42 C41 C4 121.16(16)
O43 C41 C4 113.57(15)
C41 O43 H43 108.7(16)
C4 N5 C6 122.19(16)
C4 N5 H5 119.2(14)
C6 N5 H5 118.6(14)
O61 C6 N5 123.24(17)
O61 C6 N1 121.83(17)
N5 C6 N1 114.93(15)
S2X C1X H1X1 109.5
S2X C1X H1X2 109.5
H1X1 C1X H1X2 109.5
S2X C1X H1X3 109.5
H1X1 C1X H1X3 109.5
H1X2 C1X H1X3 109.5
O21X S2X C3X 105.96(9)
O21X S2X C1X 104.71(9)
C3X S2X C1X 97.59(10)
S2X C3X H3X1 109.5
S2X C3X H3X2 109.5
H3X1 C3X H3X2 109.5
S2X C3X H3X3 109.5
H3X1 C3X H3X3 109.5
H3X2 C3X H3X3 109.5

loop_
_geom_bond_atom_site_label_1
_geom_bond_atom_site_label_2
_geom_bond_distance
N1 C6 1.377(2)
N1 C2 1.381(2)
N1 H1 0.81(3)
C2 O21 1.235(2)
C2 C3 1.438(3)
C3 C4 1.344(3)
C3 H3 0.9500
C4 N5 1.373(2)
C4 C41 1.504(2)
C41 O42 1.207(2)
C41 O43 1.298(2)
O43 H43 0.98(3)
N5 C6 1.372(2)
N5 H5 0.95(3)
C6 O61 1.221(2)
C1X S2X 1.778(2)
C1X H1X1 0.9800
C1X H1X2 0.9800
C1X H1X3 0.9800
S2X O21X 1.5313(12)
S2X C3X 1.775(2)
C3X H3X1 0.9800
C3X H3X2 0.9800
C3X H3X3 0.9800

loop_
_geom_hbond_atom_site_label_D
_geom_hbond_atom_site_label_H
_geom_hbond_atom_site_label_A
_geom_hbond_site_symmetry_A
_geom_hbond_distance_DH
_geom_hbond_distance_HA
_geom_hbond_distance_DA
_geom_hbond_angle_DHA
N1 H1 O21 3_746 0.81(3) 2.04(3) 2.846(2) 175(2)
N5 H5 O21X 3_666 0.95(3) 1.99(3) 2.912(2) 164(2)
O43 H43 O21X . 0.98(3) 1.59(3) 2.5675(18) 176(2)

loop_
_geom_torsion_atom_site_label_1
_geom_torsion_atom_site_label_2
_geom_torsion_atom_site_label_3
_geom_torsion_atom_site_label_4
_geom_torsion
C6 N1 C2 O21 -179.51(18)
C6 N1 C2 C3 0.9(3)
O21 C2 C3 C4 178.84(19)
N1 C2 C3 C4 -1.6(3)
C2 C3 C4 N5 -0.1(3)
C2 C3 C4 C41 179.23(17)
C3 C4 C41 O42 -3.2(3)
N5 C4 C41 O42 176.17(18)
C3 C4 C41 O43 177.81(17)
N5 C4 C41 O43 -2.9(2)
C3 C4 N5 C6 2.6(3)
C41 C4 N5 C6 -176.69(16)
C4 N5 C6 O61 176.99(17)
C4 N5 C6 N1 -3.2(3)
C2 N1 C6 O61 -178.73(18)
C2 N1 C6 N5 1.4(3)

loop_
_cod_related_entry_id
_cod_related_entry_database
_cod_related_entry_code
1 ChemSpider 30654358
